data_7205867
loop_
_publ_author_name
'Chen, Min'
'Chen, Man-Sheng'
'Okamura, Taka-aki'
'Lv, Mei-Fang'
'Sun, Wei-Yin'
'Ueyama, Norikazu'

_publ_section_title
;
 A series of silver(i)--lanthanide(iii) heterometallic coordination
 polymers: syntheses, structures and photoluminescent properties
;
_journal_issue 11
_journal_name_full CrystEngComm
_journal_page_first 3801
_journal_paper_doi 10.1039/c0ce00921k
_journal_volume 13
_journal_year 2011
_chemical_formula_moiety 'C20 H14 Ag N6 O10 Yb'
_chemical_formula_sum 'C20 H14 Ag N6 O10 Yb'
_chemical_formula_weight 779.28
_chemical_name_systematic
;
?
;
_space_group_IT_number 2
_symmetry_cell_setting triclinic
_symmetry_Int_Tables_number 2
_symmetry_space_group_name_Hall '-P 1'
_symmetry_space_group_name_H-M 'P -1'
_atom_sites_solution_hydrogens geom
_atom_sites_solution_primary direct
_atom_sites_solution_secondary difmap
_audit_creation_date 2011-03-03
_audit_creation_method SHELXL-97
_cell_angle_alpha 92.128(16)
_cell_angle_beta 92.460(13)
_cell_angle_gamma 109.383(15)
_cell_formula_units_Z 2
_cell_length_a 7.550(2)
_cell_length_b 9.951(4)
_cell_length_c 14.564(5)
_cell_measurement_reflns_used 9707
_cell_measurement_temperature 200
_cell_measurement_theta_max 27.48
_cell_measurement_theta_min 3.12
_cell_volume 1029.7(6)
_computing_structure_refinement 'SHELXL-97 (Sheldrick, 2008)'
_computing_structure_solution 'SIR92 (Altomare et al., 1994)'
_diffrn_ambient_temperature 200
_diffrn_detector_area_resol_mean 10.000
_diffrn_measured_fraction_theta_full 0.991
_diffrn_measured_fraction_theta_max 0.991
_diffrn_measurement_device_type 'Rigaku RAXIS-RAPID II'
_diffrn_measurement_method \w
_diffrn_radiation_source
;
MicroMax-007HF microfocus rotating anode X-ray generator
;
_diffrn_radiation_type MoK\a
_diffrn_radiation_wavelength 0.71075
_diffrn_reflns_av_R_equivalents 0.0228
_diffrn_reflns_av_sigmaI/netI 0.0250
_diffrn_reflns_limit_h_max 9
_diffrn_reflns_limit_h_min -8
_diffrn_reflns_limit_k_max 12
_diffrn_reflns_limit_k_min -12
_diffrn_reflns_limit_l_max 18
_diffrn_reflns_limit_l_min -18
_diffrn_reflns_number 9840
_diffrn_reflns_theta_full 27.47
_diffrn_reflns_theta_max 27.47
_diffrn_reflns_theta_min 3.12
_exptl_absorpt_coefficient_mu 5.544
_exptl_absorpt_correction_T_max 0.6654
_exptl_absorpt_correction_T_min 0.4902
_exptl_absorpt_correction_type multi-scan
_exptl_absorpt_process_details 'ABSCOR (Rigaku, 1995)'
_exptl_crystal_colour colorless
_exptl_crystal_density_diffrn 2.513
_exptl_crystal_density_method 'not measured'
_exptl_crystal_description block
_exptl_crystal_F_000 746
_exptl_crystal_size_max 0.15
_exptl_crystal_size_mid 0.10
_exptl_crystal_size_min 0.08
_refine_diff_density_max 1.962
_refine_diff_density_min -0.989
_refine_diff_density_rms 0.175
_refine_ls_extinction_method none
_refine_ls_goodness_of_fit_ref 1.133
_refine_ls_hydrogen_treatment mixed
_refine_ls_matrix_type full
_refine_ls_number_parameters 355
_refine_ls_number_reflns 4685
_refine_ls_number_restraints 5
_refine_ls_restrained_S_all 1.133
_refine_ls_R_factor_all 0.0226
_refine_ls_R_factor_gt 0.0214
_refine_ls_shift/su_max 0.002
_refine_ls_shift/su_mean 0.000
_refine_ls_structure_factor_coef Fsqd
_refine_ls_weighting_details 'calc w=1/[\s^2^(Fo^2^)+(0.0294P)^2^+1.0502P] where P=(Fo^2^+2Fc^2^)/3'
_refine_ls_weighting_scheme calc
_refine_ls_wR_factor_gt 0.0521
_refine_ls_wR_factor_ref 0.0524
_reflns_number_gt 4571
_reflns_number_total 4685
_reflns_threshold_expression I>2\s(I)
_cod_data_source_file c0ce00921k.txt
_cod_data_source_block 8
_cod_database_code 7205867

loop_
_symmetry_equiv_pos_as_xyz
'x, y, z'
'-x, -y, -z'

loop_
_atom_site_label
_atom_site_type_symbol
_atom_site_fract_x
_atom_site_fract_y
_atom_site_fract_z
_atom_site_U_iso_or_equiv
_atom_site_adp_type
_atom_site_occupancy
_atom_site_symmetry_multiplicity
_atom_site_calc_flag
_atom_site_refinement_flags
_atom_site_disorder_assembly
_atom_site_disorder_group
Yb1 Yb 0.032274(14) -0.016449(10) 0.217385(7) 0.00887(5) Uani 1 1 d . . .
Ag1 Ag 1.45832(3) 0.51741(3) 0.378359(17) 0.02677(7) Uani 1 1 d . . .
O1 O 0.1150(3) 0.0151(3) 0.37404(14) 0.0232(5) Uani 1 1 d . . .
O2 O 0.3472(3) 0.0731(2) 0.28230(14) 0.0188(4) Uani 1 1 d . . .
O3 O 0.2319(3) 0.0741(3) 0.71306(15) 0.0246(5) Uani 1 1 d . . .
O4 O 0.5113(3) 0.2143(3) 0.77160(15) 0.0242(5) Uani 1 1 d . . .
O5 O 0.0440(3) 0.2251(2) 0.22179(14) 0.0176(4) Uani 1 1 d . . .
O6 O 0.1722(3) 0.1512(2) 0.10640(14) 0.0199(4) Uani 1 1 d . . .
O7 O 0.0356(3) 0.7413(2) 0.22480(13) 0.0145(4) Uani 1 1 d . . .
O8 O 0.1640(3) 0.8687(2) 0.11033(14) 0.0152(4) Uani 1 1 d . . .
O9 O -0.1914(3) -0.0792(3) 0.09390(16) 0.0251(5) Uani 1 1 d D . .
H11 H -0.283(4) -0.056(4) 0.100(3) 0.030 Uiso 1 1 d D . .
H12 H -0.163(6) -0.074(5) 0.0411(14) 0.030 Uiso 1 1 d D . .
O10 O 0.5440(4) 0.0458(3) 0.1082(2) 0.0358(6) Uani 1 1 d D . .
H13 H 0.451(5) -0.004(4) 0.074(3) 0.043 Uiso 1 1 d D . .
H14 H 0.525(7) 0.076(5) 0.1614(19) 0.043 Uiso 1 1 d D . .
N11 N 0.9315(3) 0.3053(2) 0.50374(15) 0.0122(4) Uani 1 1 d . . .
N12 N 1.2043(3) 0.4069(3) 0.44679(16) 0.0153(4) Uani 1 1 d . . .
N13 N 1.2335(3) 0.4030(3) 0.54081(17) 0.0168(5) Uani 1 1 d . . .
N111 N 0.3191(3) 0.5453(2) -0.11634(16) 0.0141(4) Uani 1 1 d . . .
N113 N 0.3270(4) 0.6140(3) -0.25843(19) 0.0249(6) Uani 1 1 d . . .
N112 N 0.3980(4) 0.5017(3) -0.25326(17) 0.0209(5) Uani 1 1 d . . .
C1 C 0.7323(3) 0.2422(3) 0.51219(18) 0.0114(5) Uani 1 1 d . . .
C2 C 0.6131(4) 0.1901(3) 0.43458(18) 0.0127(5) Uani 1 1 d . . .
H1 H 0.6614 0.1963 0.3751 0.015 Uiso 1 1 calc R . .
C3 C 0.4209(4) 0.1283(3) 0.44525(18) 0.0123(5) Uani 1 1 d . . .
C4 C 0.3496(4) 0.1158(3) 0.53254(18) 0.0121(5) Uani 1 1 d . . .
H2 H 0.2186 0.0716 0.5390 0.015 Uiso 1 1 calc R . .
C5 C 0.4706(4) 0.1680(3) 0.61009(18) 0.0118(5) Uani 1 1 d . . .
C6 C 0.6631(4) 0.2336(3) 0.59988(18) 0.0117(5) Uani 1 1 d . . .
H3 H 0.7462 0.2720 0.6524 0.014 Uiso 1 1 calc R . .
C11 C 1.0243(4) 0.3477(3) 0.42624(19) 0.0170(5) Uani 1 1 d . . .
H4 H 0.9665 0.3359 0.3659 0.020 Uiso 1 1 calc R . .
C12 C 1.0691(4) 0.3415(3) 0.57300(19) 0.0171(5) Uani 1 1 d . . .
H5 H 1.0481 0.3243 0.6360 0.020 Uiso 1 1 calc R . .
C31 C 0.2883(4) 0.0690(3) 0.36250(18) 0.0128(5) Uani 1 1 d . . .
C51 C 0.4011(4) 0.1525(3) 0.70675(19) 0.0148(5) Uani 1 1 d . . .
C101 C 0.2693(4) 0.5321(3) -0.02340(18) 0.0128(5) Uani 1 1 d . . .
C102 C 0.2371(4) 0.4039(3) 0.01829(19) 0.0131(5) Uani 1 1 d . . .
H6 H 0.2578 0.3258 -0.0134 0.016 Uiso 1 1 calc R . .
C103 C 0.1742(4) 0.3906(3) 0.10706(18) 0.0119(5) Uani 1 1 d . . .
C104 C 0.1405(4) 0.5042(3) 0.15341(18) 0.0121(5) Uani 1 1 d . . .
H7 H 0.0969 0.4946 0.2139 0.015 Uiso 1 1 calc R . .
C105 C 0.1716(4) 0.6320(3) 0.10999(18) 0.0115(5) Uani 1 1 d . . .
C106 C 0.2405(4) 0.6471(3) 0.02279(18) 0.0131(5) Uani 1 1 d . . .
H8 H 0.2679 0.7359 -0.0052 0.016 Uiso 1 1 calc R . .
C111 C 0.2826(4) 0.6371(3) -0.1760(2) 0.0205(6) Uani 1 1 d . . .
H9 H 0.2310 0.7088 -0.1590 0.025 Uiso 1 1 calc R . .
C112 C 0.3894(4) 0.4617(3) -0.16972(19) 0.0164(5) Uani 1 1 d . . .
H10 H 0.4264 0.3852 -0.1486 0.020 Uiso 1 1 calc R . .
C131 C 0.1294(4) 0.2479(3) 0.14783(19) 0.0135(5) Uani 1 1 d . . .
C151 C 0.1232(4) 0.7544(3) 0.15210(18) 0.0112(5) Uani 1 1 d . . .

loop_
_atom_site_aniso_label
_atom_site_aniso_U_11
_atom_site_aniso_U_22
_atom_site_aniso_U_33
_atom_site_aniso_U_23
_atom_site_aniso_U_13
_atom_site_aniso_U_12
Yb1 0.00935(7) 0.00978(6) 0.00760(7) 0.00030(4) 0.00091(4) 0.00334(4)
Ag1 0.01669(11) 0.04423(15) 0.01886(12) 0.00736(10) 0.00969(9) 0.00780(10)
O1 0.0110(9) 0.0411(13) 0.0113(10) -0.0011(9) -0.0010(7) 0.0011(9)
O2 0.0136(9) 0.0285(11) 0.0122(9) -0.0018(8) -0.0004(7) 0.0047(8)
O3 0.0110(9) 0.0382(13) 0.0174(10) -0.0021(9) 0.0029(8) -0.0012(9)
O4 0.0162(10) 0.0376(13) 0.0145(10) -0.0076(9) -0.0001(8) 0.0041(9)
O5 0.0262(11) 0.0141(9) 0.0150(10) 0.0030(7) 0.0075(8) 0.0089(8)
O6 0.0335(12) 0.0140(9) 0.0166(10) 0.0035(8) 0.0085(9) 0.0126(9)
O7 0.0183(9) 0.0139(9) 0.0122(9) 0.0010(7) 0.0041(7) 0.0061(8)
O8 0.0200(10) 0.0125(9) 0.0148(9) 0.0029(7) 0.0062(8) 0.0068(8)
O9 0.0201(11) 0.0408(14) 0.0162(10) -0.0056(10) -0.0049(9) 0.0140(10)
O10 0.0278(13) 0.0366(15) 0.0412(16) 0.0022(12) 0.0054(11) 0.0078(11)
N11 0.0093(10) 0.0155(10) 0.0100(10) 0.0015(8) 0.0017(8) 0.0016(8)
N12 0.0132(11) 0.0200(12) 0.0121(11) 0.0008(9) 0.0036(8) 0.0042(9)
N13 0.0132(11) 0.0244(12) 0.0121(11) 0.0032(9) 0.0016(9) 0.0048(10)
N111 0.0167(11) 0.0142(11) 0.0123(11) 0.0021(8) 0.0023(9) 0.0062(9)
N113 0.0333(15) 0.0275(14) 0.0172(13) 0.0065(10) 0.0071(11) 0.0135(12)
N112 0.0199(12) 0.0281(13) 0.0146(12) 0.0009(10) 0.0039(9) 0.0078(11)
C1 0.0080(11) 0.0112(11) 0.0139(12) 0.0013(9) 0.0015(9) 0.0017(9)
C2 0.0145(12) 0.0138(12) 0.0102(12) 0.0024(9) 0.0019(9) 0.0049(10)
C3 0.0125(12) 0.0121(11) 0.0121(12) 0.0006(9) -0.0013(9) 0.0038(10)
C4 0.0102(11) 0.0127(11) 0.0126(12) -0.0001(9) -0.0004(9) 0.0031(9)
C5 0.0111(12) 0.0135(12) 0.0111(12) 0.0003(9) 0.0017(9) 0.0046(10)
C6 0.0102(11) 0.0126(11) 0.0108(12) -0.0007(9) -0.0010(9) 0.0022(9)
C11 0.0150(13) 0.0233(14) 0.0100(12) 0.0013(10) 0.0023(10) 0.0028(11)
C12 0.0113(12) 0.0271(15) 0.0110(12) 0.0047(11) 0.0010(10) 0.0036(11)
C31 0.0144(12) 0.0135(12) 0.0109(12) 0.0015(9) -0.0009(9) 0.0053(10)
C51 0.0119(12) 0.0198(13) 0.0131(13) -0.0001(10) 0.0024(10) 0.0057(10)
C101 0.0148(12) 0.0135(12) 0.0111(12) 0.0002(9) 0.0002(9) 0.0060(10)
C102 0.0145(12) 0.0125(12) 0.0131(12) -0.0017(9) 0.0001(10) 0.0059(10)
C103 0.0121(11) 0.0107(12) 0.0122(12) 0.0012(9) -0.0001(9) 0.0030(9)
C104 0.0129(11) 0.0136(12) 0.0096(11) 0.0011(9) 0.0007(9) 0.0040(10)
C105 0.0119(11) 0.0104(11) 0.0118(12) -0.0017(9) -0.0009(9) 0.0037(9)
C106 0.0143(12) 0.0114(12) 0.0132(12) 0.0016(9) -0.0002(10) 0.0038(10)
C111 0.0273(15) 0.0210(14) 0.0159(14) 0.0055(11) 0.0035(11) 0.0108(12)
C112 0.0152(13) 0.0200(13) 0.0138(13) -0.0020(10) 0.0011(10) 0.0061(11)
C131 0.0158(12) 0.0127(12) 0.0125(12) 0.0014(9) -0.0003(10) 0.0056(10)
C151 0.0110(11) 0.0105(11) 0.0115(12) -0.0021(9) -0.0025(9) 0.0036(9)

loop_
_atom_type_symbol
_atom_type_description
_atom_type_scat_dispersion_real
_atom_type_scat_dispersion_imag
_atom_type_scat_source
C C 0.0033 0.0016 'International Tables Vol C Tables 4.2.6.8 and 6.1.1.4'
H H 0.0000 0.0000 'International Tables Vol C Tables 4.2.6.8 and 6.1.1.4'
Ag Ag -0.8971 1.1015 'International Tables Vol C Tables 4.2.6.8 and 6.1.1.4'
N N 0.0061 0.0033 'International Tables Vol C Tables 4.2.6.8 and 6.1.1.4'
O O 0.0106 0.0060 'International Tables Vol C Tables 4.2.6.8 and 6.1.1.4'
Yb Yb -0.3850 5.5486 'International Tables Vol C Tables 4.2.6.8 and 6.1.1.4'

loop_
_geom_angle_atom_site_label_1
_geom_angle_atom_site_label_2
_geom_angle_atom_site_label_3
_geom_angle
_geom_angle_site_symmetry_1
_geom_angle_site_symmetry_3
_geom_angle_publ_flag
O3 Yb1 O1 73.80(8) 2_556 . ?
O3 Yb1 O9 77.85(9) 2_556 . ?
O1 Yb1 O9 151.65(8) . . ?
O3 Yb1 O8 135.30(8) 2_556 1_545 ?
O1 Yb1 O8 124.80(8) . 1_545 ?
O9 Yb1 O8 76.70(8) . 1_545 ?
O3 Yb1 O5 89.66(8) 2_556 . ?
O1 Yb1 O5 87.57(8) . . ?
O9 Yb1 O5 92.36(8) . . ?
O8 Yb1 O5 127.36(7) 1_545 . ?
O3 Yb1 O2 129.09(8) 2_556 . ?
O1 Yb1 O2 55.36(7) . . ?
O9 Yb1 O2 152.94(8) . . ?
O8 Yb1 O2 82.88(7) 1_545 . ?
O5 Yb1 O2 86.02(8) . . ?
O3 Yb1 O6 134.79(8) 2_556 . ?
O1 Yb1 O6 124.59(8) . . ?
O9 Yb1 O6 76.76(9) . . ?
O8 Yb1 O6 72.45(7) 1_545 . ?
O5 Yb1 O6 54.96(7) . . ?
O2 Yb1 O6 80.30(8) . . ?
O3 Yb1 O7 90.52(8) 2_556 1_545 ?
O1 Yb1 O7 87.96(8) . 1_545 ?
O9 Yb1 O7 92.28(8) . 1_545 ?
O8 Yb1 O7 54.74(7) 1_545 1_545 ?
O5 Yb1 O7 175.29(7) . 1_545 ?
O2 Yb1 O7 90.21(7) . 1_545 ?
O6 Yb1 O7 127.13(7) . 1_545 ?
O3 Yb1 C31 101.28(9) 2_556 . ?
O1 Yb1 C31 27.63(8) . . ?
O9 Yb1 C31 177.07(8) . . ?
O8 Yb1 C31 105.67(8) 1_545 . ?
O5 Yb1 C31 84.82(8) . . ?
O2 Yb1 C31 27.81(8) . . ?
O6 Yb1 C31 102.19(8) . . ?
O7 Yb1 C31 90.52(7) 1_545 . ?
O3 Yb1 C131 113.19(9) 2_556 . ?
O1 Yb1 C131 107.49(9) . . ?
O9 Yb1 C131 83.67(9) . . ?
O8 Yb1 C131 99.77(8) 1_545 . ?
O5 Yb1 C131 27.63(8) . . ?
O2 Yb1 C131 82.49(8) . . ?
O6 Yb1 C131 27.33(8) . . ?
O7 Yb1 C131 154.30(7) 1_545 . ?
C31 Yb1 C131 94.16(8) . . ?
O3 Yb1 C151 114.11(9) 2_556 1_545 ?
O1 Yb1 C151 107.30(8) . 1_545 ?
O9 Yb1 C151 84.17(8) . 1_545 ?
O8 Yb1 C151 27.36(7) 1_545 1_545 ?
O5 Yb1 C151 154.45(8) . 1_545 ?
O2 Yb1 C151 85.78(8) . 1_545 ?
O6 Yb1 C151 99.77(8) . 1_545 ?
O7 Yb1 C151 27.38(7) 1_545 1_545 ?
C31 Yb1 C151 98.73(8) . 1_545 ?
C131 Yb1 C151 127.04(8) . 1_545 ?
N12 Ag1 N112 140.42(10) . 2_765 ?
N12 Ag1 N13 121.90(9) . 2_866 ?
N112 Ag1 N13 86.99(9) 2_765 2_866 ?
C31 O1 Yb1 93.67(17) . . ?
C31 O2 Yb1 90.68(16) . . ?
C51 O3 Yb1 151.0(2) . 2_556 ?
C131 O5 Yb1 92.09(16) . . ?
C131 O6 Yb1 91.94(17) . . ?
C151 O7 Yb1 90.36(15) . 1_565 ?
C151 O8 Yb1 94.22(16) . 1_565 ?
Yb1 O9 H11 116(3) . . ?
Yb1 O9 H12 122(3) . . ?
H11 O9 H12 111(4) . . ?
H13 O10 H14 119(5) . . ?
C11 N11 C12 104.6(2) . . ?
C11 N11 C1 128.1(2) . . ?
C12 N11 C1 127.2(2) . . ?
C11 N12 N13 107.7(2) . . ?
C11 N12 Ag1 138.6(2) . . ?
N13 N12 Ag1 113.56(17) . . ?
C12 N13 N12 106.8(2) . . ?
C12 N13 Ag1 128.98(19) . 2_866 ?
N12 N13 Ag1 124.08(17) . 2_866 ?
C112 N111 C111 104.2(2) . . ?
C112 N111 C101 129.4(2) . . ?
C111 N111 C101 125.9(2) . . ?
C111 N113 N112 105.7(2) . . ?
C112 N112 N113 108.5(2) . . ?
C112 N112 Ag1 139.4(2) . 2_765 ?
N113 N112 Ag1 110.21(18) . 2_765 ?
C2 C1 C6 121.1(2) . . ?
C2 C1 N11 120.2(2) . . ?
C6 C1 N11 118.6(2) . . ?
C1 C2 C3 118.8(2) . . ?
C1 C2 H1 120.6 . . ?
C3 C2 H1 120.6 . . ?
C2 C3 C4 120.9(2) . . ?
C2 C3 C31 120.0(2) . . ?
C4 C3 C31 119.0(2) . . ?
C5 C4 C3 119.9(2) . . ?
C5 C4 H2 120.1 . . ?
C3 C4 H2 120.1 . . ?
C4 C5 C6 119.6(2) . . ?
C4 C5 C51 121.9(2) . . ?
C6 C5 C51 118.4(2) . . ?
C1 C6 C5 119.7(2) . . ?
C1 C6 H3 120.2 . . ?
C5 C6 H3 120.2 . . ?
N12 C11 N11 110.2(2) . . ?
N12 C11 H4 124.9 . . ?
N11 C11 H4 124.9 . . ?
N13 C12 N11 110.7(2) . . ?
N13 C12 H5 124.7 . . ?
N11 C12 H5 124.7 . . ?
O1 C31 O2 119.9(3) . . ?
O1 C31 C3 118.7(2) . . ?
O2 C31 C3 121.3(2) . . ?
O1 C31 Yb1 58.70(14) . . ?
O2 C31 Yb1 61.51(14) . . ?
C3 C31 Yb1 173.92(18) . . ?
O4 C51 O3 125.6(3) . . ?
O4 C51 C5 118.5(2) . . ?
O3 C51 C5 115.9(2) . . ?
C102 C101 C106 120.6(3) . . ?
C102 C101 N111 120.6(2) . . ?
C106 C101 N111 118.6(2) . . ?
C101 C102 C103 119.4(2) . . ?
C101 C102 H6 120.3 . . ?
C103 C102 H6 120.3 . . ?
C102 C103 C104 120.5(2) . . ?
C102 C103 C131 118.0(2) . . ?
C104 C103 C131 121.2(2) . . ?
C105 C104 C103 119.2(2) . . ?
C105 C104 H7 120.4 . . ?
C103 C104 H7 120.4 . . ?
C106 C105 C104 120.3(2) . . ?
C106 C105 C151 117.4(2) . . ?
C104 C105 C151 122.3(2) . . ?
C105 C106 C101 119.8(2) . . ?
C105 C106 H8 120.1 . . ?
C101 C106 H8 120.1 . . ?
N113 C111 N111 111.6(3) . . ?
N113 C111 H9 124.2 . . ?
N111 C111 H9 124.2 . . ?
N112 C112 N111 109.9(3) . . ?
N112 C112 H10 125.0 . . ?
N111 C112 H10 125.0 . . ?
O6 C131 O5 121.0(2) . . ?
O6 C131 C103 119.1(2) . . ?
O5 C131 C103 119.8(2) . . ?
O6 C131 Yb1 60.73(14) . . ?
O5 C131 Yb1 60.28(14) . . ?
C103 C131 Yb1 177.35(19) . . ?
O7 C151 O8 120.7(2) . . ?
O7 C151 C105 121.0(2) . . ?
O8 C151 C105 118.3(2) . . ?
O7 C151 Yb1 62.25(13) . 1_565 ?
O8 C151 Yb1 58.42(13) . 1_565 ?
C105 C151 Yb1 176.18(18) . 1_565 ?

loop_
_geom_bond_atom_site_label_1
_geom_bond_atom_site_label_2
_geom_bond_distance
_geom_bond_site_symmetry_2
_geom_bond_publ_flag
Yb1 O3 2.189(2) 2_556 ?
Yb1 O1 2.321(2) . ?
Yb1 O9 2.331(2) . ?
Yb1 O8 2.341(2) 1_545 ?
Yb1 O5 2.374(2) . ?
Yb1 O2 2.383(2) . ?
Yb1 O6 2.385(2) . ?
Yb1 O7 2.426(2) 1_545 ?
Yb1 C31 2.711(3) . ?
Yb1 C131 2.732(3) . ?
Yb1 C151 2.741(3) 1_545 ?
Ag1 N12 2.174(2) . ?
Ag1 N112 2.194(3) 2_765 ?
Ag1 N13 2.429(3) 2_866 ?
O1 C31 1.260(3) . ?
O2 C31 1.265(3) . ?
O3 C51 1.266(4) . ?
O3 Yb1 2.189(2) 2_556 ?
O4 C51 1.230(4) . ?
O5 C131 1.268(3) . ?
O6 C131 1.255(3) . ?
O7 C151 1.261(3) . ?
O7 Yb1 2.426(2) 1_565 ?
O8 C151 1.263(3) . ?
O8 Yb1 2.341(2) 1_565 ?
O9 H11 0.808(15) . ?
O9 H12 0.806(15) . ?
O10 H13 0.843(19) . ?
O10 H14 0.858(19) . ?
N11 C11 1.360(3) . ?
N11 C12 1.364(4) . ?
N11 C1 1.437(3) . ?
N12 C11 1.305(4) . ?
N12 N13 1.382(3) . ?
N13 C12 1.305(4) . ?
N13 Ag1 2.429(3) 2_866 ?
N111 C112 1.363(4) . ?
N111 C111 1.368(4) . ?
N111 C101 1.420(3) . ?
N113 C111 1.293(4) . ?
N113 N112 1.394(4) . ?
N112 C112 1.292(4) . ?
N112 Ag1 2.194(3) 2_765 ?
C1 C2 1.385(4) . ?
C1 C6 1.395(4) . ?
C2 C3 1.394(4) . ?
C2 H1 0.9500 . ?
C3 C4 1.396(4) . ?
C3 C31 1.501(4) . ?
C4 C5 1.391(4) . ?
C4 H2 0.9500 . ?
C5 C6 1.398(4) . ?
C5 C51 1.519(4) . ?
C6 H3 0.9500 . ?
C11 H4 0.9500 . ?
C12 H5 0.9500 . ?
C101 C102 1.385(4) . ?
C101 C106 1.389(4) . ?
C102 C103 1.392(4) . ?
C102 H6 0.9500 . ?
C103 C104 1.395(4) . ?
C103 C131 1.498(4) . ?
C104 C105 1.395(4) . ?
C104 H7 0.9500 . ?
C105 C106 1.387(4) . ?
C105 C151 1.500(3) . ?
C106 H8 0.9500 . ?
C111 H9 0.9500 . ?
C112 H10 0.9500 . ?
C151 Yb1 2.741(3) 1_565 ?

loop_
_geom_torsion_atom_site_label_1
_geom_torsion_atom_site_label_2
_geom_torsion_atom_site_label_3
_geom_torsion_atom_site_label_4
_geom_torsion
_geom_torsion_site_symmetry_1
_geom_torsion_site_symmetry_2
_geom_torsion_site_symmetry_3
_geom_torsion_site_symmetry_4
_geom_torsion_publ_flag
O3 Yb1 O1 C31 -173.82(19) 2_556 . . . ?
O9 Yb1 O1 C31 -173.94(17) . . . . ?
O8 Yb1 O1 C31 51.8(2) 1_545 . . . ?
O5 Yb1 O1 C31 -83.47(18) . . . . ?
O2 Yb1 O1 C31 3.37(16) . . . . ?
O6 Yb1 O1 C31 -40.1(2) . . . . ?
O7 Yb1 O1 C31 95.04(18) 1_545 . . . ?
C131 Yb1 O1 C31 -64.04(18) . . . . ?
C151 Yb1 O1 C31 75.38(18) 1_545 . . . ?
O3 Yb1 O2 C31 0.1(2) 2_556 . . . ?
O1 Yb1 O2 C31 -3.35(16) . . . . ?
O9 Yb1 O2 C31 173.84(17) . . . . ?
O8 Yb1 O2 C31 -145.11(17) 1_545 . . . ?
O5 Yb1 O2 C31 86.45(16) . . . . ?
O6 Yb1 O2 C31 141.56(17) . . . . ?
O7 Yb1 O2 C31 -90.72(16) 1_545 . . . ?
C131 Yb1 O2 C31 114.00(17) . . . . ?
C151 Yb1 O2 C31 -117.76(17) 1_545 . . . ?
O3 Yb1 O5 C131 -149.36(17) 2_556 . . . ?
O1 Yb1 O5 C131 136.84(17) . . . . ?
O9 Yb1 O5 C131 -71.54(17) . . . . ?
O8 Yb1 O5 C131 3.5(2) 1_545 . . . ?
O2 Yb1 O5 C131 81.41(17) . . . . ?
O6 Yb1 O5 C131 0.47(15) . . . . ?
C31 Yb1 O5 C131 109.28(17) . . . . ?
C151 Yb1 O5 C131 9.9(3) 1_545 . . . ?
O3 Yb1 O6 C131 44.6(2) 2_556 . . . ?
O1 Yb1 O6 C131 -57.35(19) . . . . ?
O9 Yb1 O6 C131 102.04(18) . . . . ?
O8 Yb1 O6 C131 -177.95(18) 1_545 . . . ?
O5 Yb1 O6 C131 -0.47(15) . . . . ?
O2 Yb1 O6 C131 -92.41(17) . . . . ?
O7 Yb1 O6 C131 -175.24(15) 1_545 . . . ?
C31 Yb1 O6 C131 -75.15(17) . . . . ?
C151 Yb1 O6 C131 -176.38(16) 1_545 . . . ?
N112 Ag1 N12 C11 -46.5(4) 2_765 . . . ?
N13 Ag1 N12 C11 -177.5(3) 2_866 . . . ?
N112 Ag1 N12 N13 138.50(18) 2_765 . . . ?
N13 Ag1 N12 N13 7.5(3) 2_866 . . . ?
C11 N12 N13 C12 -0.1(3) . . . . ?
Ag1 N12 N13 C12 176.45(19) . . . . ?
C11 N12 N13 Ag1 175.80(19) . . . 2_866 ?
Ag1 N12 N13 Ag1 -7.7(3) . . . 2_866 ?
C111 N113 N112 C112 1.2(4) . . . . ?
C111 N113 N112 Ag1 -166.5(2) . . . 2_765 ?
C11 N11 C1 C2 13.8(4) . . . . ?
C12 N11 C1 C2 -169.3(3) . . . . ?
C11 N11 C1 C6 -166.9(3) . . . . ?
C12 N11 C1 C6 10.0(4) . . . . ?
C6 C1 C2 C3 0.0(4) . . . . ?
N11 C1 C2 C3 179.3(2) . . . . ?
C1 C2 C3 C4 -1.5(4) . . . . ?
C1 C2 C3 C31 -179.2(2) . . . . ?
C2 C3 C4 C5 1.3(4) . . . . ?
C31 C3 C4 C5 179.0(2) . . . . ?
C3 C4 C5 C6 0.4(4) . . . . ?
C3 C4 C5 C51 -177.9(2) . . . . ?
C2 C1 C6 C5 1.6(4) . . . . ?
N11 C1 C6 C5 -177.7(2) . . . . ?
C4 C5 C6 C1 -1.8(4) . . . . ?
C51 C5 C6 C1 176.5(2) . . . . ?
N13 N12 C11 N11 0.5(3) . . . . ?
Ag1 N12 C11 N11 -174.6(2) . . . . ?
C12 N11 C11 N12 -0.8(3) . . . . ?
C1 N11 C11 N12 176.7(2) . . . . ?
N12 N13 C12 N11 -0.4(3) . . . . ?
Ag1 N13 C12 N11 -176.02(18) 2_866 . . . ?
C11 N11 C12 N13 0.7(3) . . . . ?
C1 N11 C12 N13 -176.7(2) . . . . ?
Yb1 O1 C31 O2 -6.0(3) . . . . ?
Yb1 O1 C31 C3 173.6(2) . . . . ?
Yb1 O2 C31 O1 5.9(3) . . . . ?
Yb1 O2 C31 C3 -173.8(2) . . . . ?
C2 C3 C31 O1 -179.3(3) . . . . ?
C4 C3 C31 O1 3.0(4) . . . . ?
C2 C3 C31 O2 0.4(4) . . . . ?
C4 C3 C31 O2 -177.3(2) . . . . ?
O3 Yb1 C31 O1 6.05(19) 2_556 . . . ?
O8 Yb1 C31 O1 -137.93(17) 1_545 . . . ?
O5 Yb1 C31 O1 94.67(18) . . . . ?
O2 Yb1 C31 O1 -174.1(3) . . . . ?
O6 Yb1 C31 O1 147.13(17) . . . . ?
O7 Yb1 C31 O1 -84.59(18) 1_545 . . . ?
C131 Yb1 C31 O1 120.70(18) . . . . ?
C151 Yb1 C31 O1 -110.82(18) 1_545 . . . ?
O3 Yb1 C31 O2 -179.90(16) 2_556 . . . ?
O1 Yb1 C31 O2 174.1(3) . . . . ?
O8 Yb1 C31 O2 36.12(17) 1_545 . . . ?
O5 Yb1 C31 O2 -91.28(16) . . . . ?
O6 Yb1 C31 O2 -38.82(17) . . . . ?
O7 Yb1 C31 O2 89.46(16) 1_545 . . . ?
C131 Yb1 C31 O2 -65.24(17) . . . . ?
C151 Yb1 C31 O2 63.23(17) 1_545 . . . ?
Yb1 O3 C51 O4 29.8(6) 2_556 . . . ?
Yb1 O3 C51 C5 -151.1(3) 2_556 . . . ?
C4 C5 C51 O4 -172.3(3) . . . . ?
C6 C5 C51 O4 9.5(4) . . . . ?
C4 C5 C51 O3 8.5(4) . . . . ?
C6 C5 C51 O3 -169.7(3) . . . . ?
C112 N111 C101 C102 -18.7(4) . . . . ?
C111 N111 C101 C102 152.0(3) . . . . ?
C112 N111 C101 C106 165.7(3) . . . . ?
C111 N111 C101 C106 -23.5(4) . . . . ?
C106 C101 C102 C103 0.4(4) . . . . ?
N111 C101 C102 C103 -175.0(2) . . . . ?
C101 C102 C103 C104 1.1(4) . . . . ?
C101 C102 C103 C131 176.3(2) . . . . ?
C102 C103 C104 C105 -0.4(4) . . . . ?
C131 C103 C104 C105 -175.4(2) . . . . ?
C103 C104 C105 C106 -1.9(4) . . . . ?
C103 C104 C105 C151 174.7(2) . . . . ?
C104 C105 C106 C101 3.4(4) . . . . ?
C151 C105 C106 C101 -173.4(2) . . . . ?
C102 C101 C106 C105 -2.7(4) . . . . ?
N111 C101 C106 C105 172.9(2) . . . . ?
N112 N113 C111 N111 -0.4(4) . . . . ?
C112 N111 C111 N113 -0.5(4) . . . . ?
C101 N111 C111 N113 -173.1(3) . . . . ?
N113 N112 C112 N111 -1.6(3) . . . . ?
Ag1 N112 C112 N111 160.5(2) 2_765 . . . ?
C111 N111 C112 N112 1.3(3) . . . . ?
C101 N111 C112 N112 173.6(3) . . . . ?
Yb1 O6 C131 O5 0.8(3) . . . . ?
Yb1 O6 C131 C103 -177.0(2) . . . . ?
Yb1 O5 C131 O6 -0.8(3) . . . . ?
Yb1 O5 C131 C103 176.9(2) . . . . ?
C102 C103 C131 O6 9.1(4) . . . . ?
C104 C103 C131 O6 -175.8(3) . . . . ?
C102 C103 C131 O5 -168.8(3) . . . . ?
C104 C103 C131 O5 6.4(4) . . . . ?
O3 Yb1 C131 O6 -147.16(16) 2_556 . . . ?
O1 Yb1 C131 O6 133.39(17) . . . . ?
O9 Yb1 C131 O6 -73.30(17) . . . . ?
O8 Yb1 C131 O6 1.98(18) 1_545 . . . ?
O5 Yb1 C131 O6 179.2(3) . . . . ?
O2 Yb1 C131 O6 83.38(17) . . . . ?
O7 Yb1 C131 O6 8.8(3) 1_545 . . . ?
C31 Yb1 C131 O6 108.68(17) . . . . ?
C151 Yb1 C131 O6 4.5(2) 1_545 . . . ?
O3 Yb1 C131 O5 33.67(18) 2_556 . . . ?
O1 Yb1 C131 O5 -45.77(18) . . . . ?
O9 Yb1 C131 O5 107.53(17) . . . . ?
O8 Yb1 C131 O5 -177.18(16) 1_545 . . . ?
O2 Yb1 C131 O5 -95.78(17) . . . . ?
O6 Yb1 C131 O5 -179.2(3) . . . . ?
O7 Yb1 C131 O5 -170.40(15) 1_545 . . . ?
C31 Yb1 C131 O5 -70.48(17) . . . . ?
C151 Yb1 C131 O5 -174.69(15) 1_545 . . . ?
Yb1 O7 C151 O8 -1.3(3) 1_565 . . . ?
Yb1 O7 C151 C105 -177.6(2) 1_565 . . . ?
Yb1 O8 C151 O7 1.3(3) 1_565 . . . ?
Yb1 O8 C151 C105 177.77(19) 1_565 . . . ?
C106 C105 C151 O7 169.9(2) . . . . ?
C104 C105 C151 O7 -6.9(4) . . . . ?
C106 C105 C151 O8 -6.6(4) . . . . ?
C104 C105 C151 O8 176.7(2) . . . . ?
